data_2020722
loop_
_publ_author_name
'Sagar, Belakavadi K.'
'Harsha, Kachigere B.'
'Yathirajan, Hemmige S.'
'Rangappa, Kanchugarakoppal S.'
'Rathore, Ravindranath S.'
'Glidewell, Christopher'

_publ_section_title
;
 Three closely related
 4,5,6,7-tetrahydro-1<i>H</i>-pyrazolo[4,3-<i>c</i>]pyridines: synthesis,
 molecular conformations and hydrogen bonding in zero, one and two
 dimensions
;
_journal_coeditor_code YF3117
_journal_issue 3
_journal_name_full 'Acta Crystallographica Section C'
_journal_page_first 298
_journal_page_last 304
_journal_paper_doi 10.1107/S205322961700273X
_journal_volume 73
_journal_year 2017
_chemical_formula_iupac 'C22 H22 F3 N3 O2 S'
_chemical_formula_moiety 'C22 H22 F3 N3 O2 S'
_chemical_formula_sum 'C22 H22 F3 N3 O2 S'
_chemical_formula_weight 449.48
_chemical_name_systematic
;\
1-(3-methylphenyl)-5-methylsulfonyl-3-[4-(trifluoromethyl)phenyl]-\
4,5,6,7-tetrahydro-1<i>H</i>-pyrazolo[4,3-<i>c</i>]pyridine
;
_space_group_crystal_system monoclinic
_space_group_IT_number 14
_space_group_name_Hall '-P 2yn'
_space_group_name_H-M_alt 'P 1 21/n 1'
_symmetry_space_group_name_Hall '-P 2yn'
_symmetry_space_group_name_H-M 'P 1 21/n 1'
_atom_sites_solution_hydrogens geom
_audit_creation_method SHELXL-2014
_cell_angle_alpha 90
_cell_angle_beta 106.470(2)
_cell_angle_gamma 90
_cell_formula_units_Z 4
_cell_length_a 13.8408(10)
_cell_length_b 8.7145(6)
_cell_length_c 18.0898(13)
_cell_measurement_reflns_used 4392
_cell_measurement_temperature 296(2)
_cell_measurement_theta_max 26.673
_cell_measurement_theta_min 1.646
_cell_volume 2092.4(3)
_computing_cell_refinement
;
APEX2 (Bruker, 2012)
;
_computing_data_collection
;
APEX2 (Bruker, 2012)
;
_computing_data_reduction
;
SAINT-Plus (Bruker, 2012)
;
_computing_molecular_graphics
;
PLATON (Spek, 2009)
;
_computing_publication_material
;
SHELXL2014 (Sheldrick, 2015) and PLATON (Spek, 2009)
;
_computing_structure_refinement
;
SHELXL2014 (Sheldrick, 2015)
;
_computing_structure_solution
;
SHELXS86 (Sheldrick, 2008)
;
_diffrn_ambient_temperature 296(2)
_diffrn_measured_fraction_theta_full 0.999
_diffrn_measured_fraction_theta_max 0.995
_diffrn_measurement_device_type 'Bruker Kappa APEXII'
_diffrn_measurement_method '\f and \w scans'
_diffrn_radiation_type MoK\a
_diffrn_radiation_wavelength 0.71073
_diffrn_reflns_av_R_equivalents 0.0454
_diffrn_reflns_limit_h_max 17
_diffrn_reflns_limit_h_min -17
_diffrn_reflns_limit_k_max 10
_diffrn_reflns_limit_k_min -10
_diffrn_reflns_limit_l_max 22
_diffrn_reflns_limit_l_min -22
_diffrn_reflns_number 33310
_diffrn_reflns_theta_full 25.242
_diffrn_reflns_theta_max 26.673
_diffrn_reflns_theta_min 2.348
_diffrn_standards_decay_% 0
_diffrn_standards_interval_count 0
_diffrn_standards_interval_time 0
_diffrn_standards_number 0
_exptl_absorpt_coefficient_mu 0.206
_exptl_absorpt_correction_T_max 0.956
_exptl_absorpt_correction_T_min 0.946
_exptl_absorpt_correction_type multi-scan
_exptl_absorpt_process_details
;
(SADABS; Bruker, 2012)
;
_exptl_crystal_colour colourless
_exptl_crystal_density_diffrn 1.427
_exptl_crystal_description block
_exptl_crystal_F_000 936
_exptl_crystal_size_max 0.340
_exptl_crystal_size_mid 0.240
_exptl_crystal_size_min 0.220
_refine_diff_density_max 0.333
_refine_diff_density_min -0.294
_refine_ls_extinction_method none
_refine_ls_goodness_of_fit_ref 1.038
_refine_ls_hydrogen_treatment constr
_refine_ls_matrix_type full
_refine_ls_number_parameters 310
_refine_ls_number_reflns 4391
_refine_ls_number_restraints 0
_refine_ls_restrained_S_all 1.038
_refine_ls_R_factor_all 0.0809
_refine_ls_R_factor_gt 0.0437
_refine_ls_shift/su_max 0.000
_refine_ls_shift/su_mean 0.000
_refine_ls_structure_factor_coef Fsqd
_refine_ls_weighting_details 'w=1/[\s^2^(Fo^2^)+(0.0394P)^2^+1.1010P] where P=(Fo^2^+2Fc^2^)/3'
_refine_ls_weighting_scheme calc
_refine_ls_wR_factor_gt 0.0945
_refine_ls_wR_factor_ref 0.1118
_reflns_number_gt 2953
_reflns_number_total 4391
_reflns_threshold_expression 'I > 2\s(I)'
_cod_data_source_file yf3117sup1.cif
_cod_data_source_block III
_cod_depositor_comments
;
 Correcting a typo in the _chemical_name_systematic data item value by
 replacing the '(3-<ethylphenyl)' substring with the '(3-methylphenyl)'
 substring after consulting the original publication.

 Antanas Vaitkus,
 2018-10-12
;
_cod_database_code 2020722
_cod_database_fobs_code 2020722
_shelx_space_group_comment
;
The symmetry employed for this shelxl refinement is uniquely defined
by the following loop, which should always be used as a source of
symmetry information in preference to the above space-group names.
They are only intended as comments.
;
_shelx_estimated_absorpt_t_min 0.933
_shelx_estimated_absorpt_t_max 0.956
_shelxl_version_number 2.014

loop_
_space_group_symop_operation_xyz
'x, y, z'
'-x+1/2, y+1/2, -z+1/2'
'-x, -y, -z'
'x-1/2, -y-1/2, z-1/2'

loop_
_atom_site_type_symbol
_atom_site_label
_atom_site_fract_x
_atom_site_fract_y
_atom_site_fract_z
_atom_site_U_iso_or_equiv
_atom_site_adp_type
_atom_site_calc_flag
_atom_site_occupancy
_atom_site_disorder_assembly
_atom_site_disorder_group
N N1 0.73177(12) 0.6156(2) 0.51672(9) 0.0328(4) Uani d 1 . .
N N2 0.69346(12) 0.6065(2) 0.57743(9) 0.0331(4) Uani d 1 . .
C C3 0.59874(14) 0.6585(2) 0.55104(11) 0.0292(4) Uani d 1 . .
C C3A 0.57717(14) 0.7005(2) 0.47255(11) 0.0301(4) Uani d 1 . .
C C4 0.48518(15) 0.7636(3) 0.41515(11) 0.0364(5) Uani d 1 . .
H H4A 0.4267 0.7024 0.4153 0.044 Uiso calc 1 . .
H H4B 0.4733 0.8682 0.4286 0.044 Uiso calc 1 . .
N N5 0.50150(13) 0.7597(2) 0.33856(10) 0.0383(4) Uani d 1 . .
C C6 0.60024(16) 0.8150(3) 0.33435(13) 0.0443(6) Uani d 1 . .
H H6A 0.6132 0.9164 0.3571 0.053 Uiso calc 1 . .
H H6B 0.6006 0.8220 0.2809 0.053 Uiso calc 1 . .
C C7 0.68157(16) 0.7042(3) 0.37754(12) 0.0406(5) Uani d 1 . .
H H7A 0.6783 0.6100 0.3484 0.049 Uiso calc 1 . .
H H7B 0.7477 0.7495 0.3850 0.049 Uiso calc 1 . .
C C7A 0.66397(15) 0.6718(2) 0.45297(11) 0.0321(5) Uani d 1 . .
C C17 0.83560(14) 0.5690(3) 0.52546(13) 0.0375(5) Uani d 1 . .
H H17A 0.8755 0.5907 0.5778 0.045 Uiso calc 1 . .
H H17B 0.8624 0.6301 0.4910 0.045 Uiso calc 1 . .
C C11 0.84674(14) 0.4017(3) 0.50869(12) 0.0369(5) Uani d 1 . .
C C12 0.81108(16) 0.2891(3) 0.54804(13) 0.0419(5) Uani d 1 . .
H H12 0.7796 0.3181 0.5850 0.050 Uiso calc 1 . .
C C13 0.82091(18) 0.1344(3) 0.53402(15) 0.0527(7) Uani d 1 . .
C C14 0.8700(2) 0.0946(4) 0.47966(18) 0.0693(9) Uani d 1 . .
H H14 0.8783 -0.0086 0.4697 0.083 Uiso calc 1 . .
C C15 0.9063(2) 0.2042(4) 0.44039(19) 0.0704(9) Uani d 1 . .
H H15 0.9393 0.1749 0.4044 0.084 Uiso calc 1 . .
C C16 0.89437(17) 0.3587(3) 0.45389(14) 0.0529(7) Uani d 1 . .
H H16 0.9181 0.4330 0.4265 0.063 Uiso calc 1 . .
C C18 0.7774(2) 0.0146(3) 0.57530(18) 0.0787(9) Uani d 1 . .
H H18A 0.7133 -0.0185 0.5427 0.118 Uiso calc 1 . .
H H18B 0.7687 0.0573 0.6219 0.118 Uiso calc 1 . .
H H18C 0.8223 -0.0716 0.5876 0.118 Uiso calc 1 . .
C C31 0.53696(14) 0.6687(2) 0.60515(11) 0.0294(4) Uani d 1 . .
C C32 0.43873(16) 0.7240(3) 0.58234(13) 0.0447(6) Uani d 1 . .
H H19 0.4102 0.7532 0.5314 0.054 Uiso calc 1 . .
C C33 0.38283(17) 0.7360(3) 0.63451(13) 0.0460(6) Uani d 1 . .
H H33 0.3171 0.7729 0.6185 0.055 Uiso calc 1 . .
C C34 0.42433(16) 0.6936(3) 0.70989(12) 0.0375(5) Uani d 1 . .
C C35 0.52071(18) 0.6367(3) 0.73315(13) 0.0446(6) Uani d 1 . .
H H35 0.5484 0.6059 0.7840 0.054 Uiso calc 1 . .
C C36 0.57651(16) 0.6253(3) 0.68124(12) 0.0401(5) Uani d 1 . .
H H36 0.6420 0.5876 0.6977 0.048 Uiso calc 1 . .
C C37 0.3650(2) 0.7116(4) 0.76638(15) 0.0552(7) Uani d 1 . .
F F31A 0.2712(4) 0.7447(19) 0.7364(3) 0.120(5) Uani d 0.579(19) A 1
F F32A 0.3654(11) 0.5891(10) 0.8068(8) 0.143(6) Uani d 0.579(19) A 1
F F33A 0.3997(8) 0.8211(16) 0.8150(7) 0.142(6) Uani d 0.579(19) A 1
F F31B 0.2894(10) 0.6221(17) 0.7546(8) 0.109(7) Uani d 0.421(19) A 2
F F32B 0.4157(6) 0.689(2) 0.8372(3) 0.102(6) Uani d 0.421(19) A 2
F F33B 0.3293(14) 0.8486(10) 0.7660(10) 0.120(7) Uani d 0.421(19) A 2
S S51 0.40470(4) 0.79046(7) 0.26402(3) 0.04040(17) Uani d 1 . .
O O51 0.43430(14) 0.7467(2) 0.19768(9) 0.0603(5) Uani d 1 . .
O O52 0.32052(12) 0.71828(19) 0.27996(10) 0.0542(5) Uani d 1 . .
C C51 0.38223(19) 0.9882(3) 0.25797(15) 0.0562(7) Uani d 1 . .
H H51A 0.3247 1.0095 0.2150 0.084 Uiso calc 1 . .
H H51B 0.4401 1.0402 0.2509 0.084 Uiso calc 1 . .
H H51C 0.3696 1.0234 0.3046 0.084 Uiso calc 1 . .

loop_
_atom_site_aniso_label
_atom_site_aniso_U_11
_atom_site_aniso_U_22
_atom_site_aniso_U_33
_atom_site_aniso_U_12
_atom_site_aniso_U_13
_atom_site_aniso_U_23
N1 0.0276(9) 0.0379(10) 0.0354(9) 0.0034(8) 0.0130(7) -0.0004(8)
N2 0.0299(9) 0.0393(10) 0.0330(9) 0.0046(8) 0.0137(7) 0.0014(8)
C3 0.0292(10) 0.0278(10) 0.0318(11) 0.0004(8) 0.0107(8) -0.0014(8)
C3A 0.0290(10) 0.0321(11) 0.0303(10) 0.0007(9) 0.0103(8) -0.0014(9)
C4 0.0335(11) 0.0458(13) 0.0314(11) 0.0052(10) 0.0115(9) 0.0029(9)
N5 0.0335(10) 0.0495(12) 0.0315(10) 0.0003(8) 0.0085(8) 0.0067(8)
C6 0.0425(13) 0.0543(15) 0.0402(13) -0.0027(11) 0.0185(10) 0.0090(11)
C7 0.0361(12) 0.0517(14) 0.0382(12) -0.0014(11) 0.0177(10) -0.0002(11)
C7A 0.0331(11) 0.0341(11) 0.0302(11) -0.0012(9) 0.0108(9) -0.0030(9)
C17 0.0253(10) 0.0477(13) 0.0420(12) 0.0030(10) 0.0135(9) -0.0011(10)
C11 0.0245(10) 0.0472(14) 0.0373(12) 0.0056(10) 0.0056(9) -0.0071(10)
C12 0.0359(12) 0.0476(14) 0.0382(12) 0.0058(11) 0.0041(10) -0.0038(11)
C13 0.0444(14) 0.0435(15) 0.0582(16) 0.0070(12) -0.0051(12) -0.0065(12)
C14 0.0532(17) 0.0545(18) 0.090(2) 0.0176(14) 0.0040(16) -0.0264(16)
C15 0.0517(17) 0.081(2) 0.083(2) 0.0128(16) 0.0265(15) -0.0307(18)
C16 0.0378(13) 0.0697(18) 0.0546(15) 0.0042(12) 0.0189(11) -0.0131(13)
C18 0.089(2) 0.0484(17) 0.085(2) -0.0031(16) 0.0013(18) 0.0071(15)
C31 0.0307(11) 0.0292(10) 0.0309(10) -0.0009(8) 0.0131(8) -0.0023(8)
C32 0.0328(12) 0.0695(17) 0.0319(12) 0.0070(11) 0.0095(9) 0.0032(11)
C33 0.0315(12) 0.0662(17) 0.0444(14) 0.0044(11) 0.0174(10) -0.0034(12)
C34 0.0405(12) 0.0385(13) 0.0400(12) -0.0033(10) 0.0216(10) -0.0022(10)
C35 0.0543(15) 0.0486(14) 0.0352(12) 0.0073(12) 0.0195(11) 0.0085(10)
C36 0.0394(12) 0.0445(13) 0.0381(12) 0.0104(10) 0.0137(10) 0.0072(10)
C37 0.0575(17) 0.0675(19) 0.0504(16) 0.0015(16) 0.0314(13) -0.0003(15)
F31A 0.051(3) 0.249(15) 0.073(3) 0.037(5) 0.040(2) 0.029(5)
F32A 0.206(13) 0.130(6) 0.153(11) 0.059(7) 0.150(11) 0.079(6)
F33A 0.136(8) 0.186(11) 0.139(9) -0.060(7) 0.099(7) -0.115(8)
F31B 0.099(9) 0.144(11) 0.120(9) -0.068(8) 0.087(8) -0.048(7)
F32B 0.079(4) 0.201(16) 0.033(3) 0.028(7) 0.029(3) 0.006(5)
F33B 0.177(15) 0.071(5) 0.174(13) 0.046(7) 0.152(12) 0.027(6)
S51 0.0433(3) 0.0389(3) 0.0345(3) -0.0008(3) 0.0037(2) 0.0037(2)
O51 0.0725(12) 0.0735(13) 0.0317(9) 0.0111(10) 0.0095(8) -0.0011(8)
O52 0.0430(9) 0.0535(10) 0.0580(11) -0.0130(8) 0.0009(8) 0.0122(8)
C51 0.0569(16) 0.0429(14) 0.0644(16) 0.0032(12) 0.0099(13) 0.0096(12)

loop_
_atom_type_symbol
_atom_type_description
_atom_type_scat_dispersion_real
_atom_type_scat_dispersion_imag
_atom_type_scat_source
C C 0.0033 0.0016 'International Tables Vol C Tables 4.2.6.8 and 6.1.1.4'
H H 0.0000 0.0000 'International Tables Vol C Tables 4.2.6.8 and 6.1.1.4'
N N 0.0061 0.0033 'International Tables Vol C Tables 4.2.6.8 and 6.1.1.4'
O O 0.0106 0.0060 'International Tables Vol C Tables 4.2.6.8 and 6.1.1.4'
F F 0.0171 0.0103 'International Tables Vol C Tables 4.2.6.8 and 6.1.1.4'
S S 0.1246 0.1234 'International Tables Vol C Tables 4.2.6.8 and 6.1.1.4'

loop_
_geom_angle_atom_site_label_1
_geom_angle_atom_site_label_2
_geom_angle_atom_site_label_3
_geom_angle
N2 N1 C7A 112.11(15)
N2 N1 C17 119.84(16)
C7A N1 C17 128.05(17)
C3 N2 N1 105.09(15)
N2 C3 C3A 110.61(17)
N2 C3 C31 118.47(17)
C3A C3 C31 130.88(18)
C7A C3A C3 105.18(17)
C7A C3A C4 121.52(18)
C3 C3A C4 133.30(18)
N5 C4 C3A 108.52(16)
N5 C4 H4A 110.0
C3A C4 H4A 110.0
N5 C4 H4B 110.0
C3A C4 H4B 110.0
H4A C4 H4B 108.4
C4 N5 C6 115.83(17)
C4 N5 S51 117.84(14)
C6 N5 S51 117.44(14)
N5 C6 C7 109.18(18)
N5 C6 H6A 109.8
C7 C6 H6A 109.8
N5 C6 H6B 109.8
C7 C6 H6B 109.8
H6A C6 H6B 108.3
C7A C7 C6 107.69(17)
C7A C7 H7A 110.2
C6 C7 H7A 110.2
C7A C7 H7B 110.2
C6 C7 H7B 110.2
H7A C7 H7B 108.5
N1 C7A C3A 107.02(17)
N1 C7A C7 126.75(18)
C3A C7A C7 126.15(19)
N1 C17 C11 113.69(17)
N1 C17 H17A 108.8
C11 C17 H17A 108.8
N1 C17 H17B 108.8
C11 C17 H17B 108.8
H17A C17 H17B 107.7
C12 C11 C16 119.2(2)
C12 C11 C17 120.74(19)
C16 C11 C17 120.1(2)
C11 C12 C13 121.9(2)
C11 C12 H12 119.1
C13 C12 H12 119.1
C12 C13 C14 117.8(3)
C12 C13 C18 120.7(3)
C14 C13 C18 121.5(3)
C15 C14 C13 121.2(3)
C15 C14 H14 119.4
C13 C14 H14 119.4
C14 C15 C16 120.4(3)
C14 C15 H15 119.8
C16 C15 H15 119.8
C15 C16 C11 119.5(3)
C15 C16 H16 120.3
C11 C16 H16 120.3
C13 C18 H18A 109.5
C13 C18 H18B 109.5
H18A C18 H18B 109.5
C13 C18 H18C 109.5
H18A C18 H18C 109.5
H18B C18 H18C 109.5
C36 C31 C32 117.93(19)
C36 C31 C3 120.29(18)
C32 C31 C3 121.77(18)
C33 C32 C31 120.9(2)
C33 C32 H19 119.6
C31 C32 H19 119.6
C34 C33 C32 120.0(2)
C34 C33 H33 120.0
C32 C33 H33 120.0
C33 C34 C35 119.9(2)
C33 C34 C37 119.8(2)
C35 C34 C37 120.3(2)
C34 C35 C36 120.1(2)
C34 C35 H35 120.0
C36 C35 H35 120.0
C35 C36 C31 121.2(2)
C35 C36 H36 119.4
C31 C36 H36 119.4
F31B C37 F32B 105.2(6)
F31B C37 F33B 105.7(6)
F32B C37 F33B 104.2(6)
F31A C37 F32A 105.3(5)
F31A C37 F33A 104.8(5)
F32A C37 F33A 106.4(5)
F31B C37 C34 114.0(3)
F32B C37 C34 114.6(4)
F31A C37 C34 114.9(3)
F33B C37 C34 112.2(3)
F32A C37 C34 112.7(3)
F33A C37 C34 112.0(3)
O52 S51 O51 119.96(11)
O52 S51 N5 106.72(9)
O51 S51 N5 106.70(10)
O52 S51 C51 107.87(12)
O51 S51 C51 107.40(12)
N5 S51 C51 107.65(11)
S51 C51 H51A 109.5
S51 C51 H51B 109.5
H51A C51 H51B 109.5
S51 C51 H51C 109.5
H51A C51 H51C 109.5
H51B C51 H51C 109.5

loop_
_geom_bond_atom_site_label_1
_geom_bond_atom_site_label_2
_geom_bond_distance
N1 N2 1.351(2)
N1 C7A 1.355(2)
N1 C17 1.458(2)
N2 C3 1.341(2)
C3 C3A 1.414(3)
C3 C31 1.474(3)
C3A C7A 1.368(3)
C3A C4 1.501(3)
C4 N5 1.466(3)
C4 H4A 0.9700
C4 H4B 0.9700
N5 C6 1.471(3)
N5 S51 1.6311(17)
C6 C7 1.520(3)
C6 H6A 0.9700
C6 H6B 0.9700
C7 C7A 1.480(3)
C7 H7A 0.9700
C7 H7B 0.9700
C17 C11 1.506(3)
C17 H17A 0.9700
C17 H17B 0.9700
C11 C12 1.382(3)
C11 C16 1.388(3)
C12 C13 1.386(3)
C12 H12 0.9300
C13 C14 1.388(4)
C13 C18 1.506(4)
C14 C15 1.369(4)
C14 H14 0.9300
C15 C16 1.387(4)
C15 H15 0.9300
C16 H16 0.9300
C18 H18A 0.9600
C18 H18B 0.9600
C18 H18C 0.9600
C31 C36 1.382(3)
C31 C32 1.390(3)
C32 C33 1.384(3)
C32 H19 0.9300
C33 C34 1.372(3)
C33 H33 0.9300
C34 C35 1.373(3)
C34 C37 1.489(3)
C35 C36 1.378(3)
C35 H35 0.9300
C36 H36 0.9300
C37 F31B 1.275(6)
C37 F32B 1.289(7)
C37 F31A 1.290(5)
C37 F33B 1.291(7)
C37 F32A 1.293(5)
C37 F33A 1.294(6)
S51 O52 1.4237(17)
S51 O51 1.4255(18)
S51 C51 1.749(2)
C51 H51A 0.9600
C51 H51B 0.9600
C51 H51C 0.9600

loop_
_geom_hbond_atom_site_label_D
_geom_hbond_atom_site_label_H
_geom_hbond_atom_site_label_A
_geom_hbond_site_symmetry_A
_geom_hbond_distance_DH
_geom_hbond_distance_HA
_geom_hbond_distance_DA
_geom_hbond_angle_DHA
_geom_hbond_publ_flag
C17 H17A O51 4_676 0.97 2.52 3.426(3) 155 no
C33 H33 <i>Cg</i>1 3_666 0.93 2.70 3.488(3) 144 no

loop_
_geom_torsion_atom_site_label_1
_geom_torsion_atom_site_label_2
_geom_torsion_atom_site_label_3
_geom_torsion_atom_site_label_4
_geom_torsion
C7A N1 N2 C3 0.0(2)
C17 N1 N2 C3 179.28(17)
N1 N2 C3 C3A 0.2(2)
N1 N2 C3 C31 -177.72(17)
N2 C3 C3A C7A -0.3(2)
C31 C3 C3A C7A 177.3(2)
N2 C3 C3A C4 179.7(2)
C31 C3 C3A C4 -2.7(4)
C7A C3A C4 N5 9.7(3)
C3 C3A C4 N5 -170.3(2)
C3A C4 N5 C6 -45.2(2)
C3A C4 N5 S51 168.19(14)
C4 N5 C6 C7 67.6(2)
S51 N5 C6 C7 -145.72(16)
N5 C6 C7 C7A -47.5(2)
N2 N1 C7A C3A -0.2(2)
C17 N1 C7A C3A -179.38(19)
N2 N1 C7A C7 176.8(2)
C17 N1 C7A C7 -2.4(3)
C3 C3A C7A N1 0.3(2)
C4 C3A C7A N1 -179.72(18)
C3 C3A C7A C7 -176.7(2)
C4 C3A C7A C7 3.3(3)
C6 C7 C7A N1 -160.2(2)
C6 C7 C7A C3A 16.2(3)
N2 N1 C17 C11 89.5(2)
C7A N1 C17 C11 -91.3(3)
N1 C17 C11 C12 -56.3(3)
N1 C17 C11 C16 124.5(2)
C16 C11 C12 C13 -0.4(3)
C17 C11 C12 C13 -179.62(19)
C11 C12 C13 C14 1.2(3)
C11 C12 C13 C18 -177.3(2)
C12 C13 C14 C15 -0.8(4)
C18 C13 C14 C15 177.7(3)
C13 C14 C15 C16 -0.3(4)
C14 C15 C16 C11 1.2(4)
C12 C11 C16 C15 -0.8(3)
C17 C11 C16 C15 178.4(2)
N2 C3 C31 C36 0.0(3)
C3A C3 C31 C36 -177.4(2)
N2 C3 C31 C32 178.9(2)
C3A C3 C31 C32 1.5(3)
C36 C31 C32 C33 0.5(3)
C3 C31 C32 C33 -178.4(2)
C31 C32 C33 C34 0.2(4)
C32 C33 C34 C35 -1.1(4)
C32 C33 C34 C37 178.0(2)
C33 C34 C35 C36 1.4(4)
C37 C34 C35 C36 -177.8(2)
C34 C35 C36 C31 -0.7(4)
C32 C31 C36 C35 -0.3(3)
C3 C31 C36 C35 178.7(2)
C33 C34 C37 F31B 68.1(11)
C35 C34 C37 F31B -112.8(11)
C33 C34 C37 F32B -170.6(10)
C35 C34 C37 F32B 8.5(11)
C33 C34 C37 F31A 10.4(9)
C35 C34 C37 F31A -170.4(9)
C33 C34 C37 F33B -52.1(12)
C35 C34 C37 F33B 127.1(11)
C33 C34 C37 F32A 131.1(10)
C35 C34 C37 F32A -49.8(10)
C33 C34 C37 F33A -108.9(9)
C35 C34 C37 F33A 70.2(10)
C4 N5 S51 O52 -37.73(19)
C6 N5 S51 O52 176.24(17)
C4 N5 S51 O51 -167.12(16)
C6 N5 S51 O51 46.85(19)
C4 N5 S51 C51 77.85(19)
C6 N5 S51 C51 -68.2(2)
